data_2211943
loop_
_publ_author_name
'Qing Wei'
'Guang Fan'
'Sheng-Li Gao'

_publ_section_title
;Bis(2-amino-4,6-dimethylpyrimidine-\k<i>N</i>)bis(isophthalato-\k^2^<i>O</i>,<i>O</i>')copper(II)
 2-amino-4,6-dimethylpyrimidine disolvate
;
_journal_coeditor_code SJ2183
_journal_issue 1
_journal_name_full 'Acta Crystallographica Section E'
_journal_page_first m51
_journal_page_last m53
_journal_paper_doi 10.1107/S1600536806051385
_journal_volume 63
_journal_year 2007
_chemical_formula_iupac '[Cu (C8 H5 O4)2 (C6 H9 N3)2], 2C6 H9 N3'
_chemical_formula_moiety 'C28 H28 Cu N6 O8, 2(C6 H9 N3)'
_chemical_formula_sum 'C40 H46 Cu N12 O8'
_chemical_formula_weight 886.43
_chemical_name_systematic
;
Bis[(2-amino-4,6-dimethylpyrimidine-\kN)(isophthalato-\k^2^O,O')]copper(II)
2-amino-4,6-dimethylpyrimidine disolvate
;
_space_group_IT_number 2
_symmetry_cell_setting triclinic
_symmetry_space_group_name_Hall '-P 1'
_symmetry_space_group_name_H-M 'P -1'
_atom_sites_solution_hydrogens geom
_atom_sites_solution_primary direct
_atom_sites_solution_secondary difmap
_audit_creation_method SHELXL-97
_cell_angle_alpha 101.819(2)
_cell_angle_beta 93.013(2)
_cell_angle_gamma 93.547(2)
_cell_formula_units_Z 1
_cell_length_a 7.4010(2)
_cell_length_b 9.3811(3)
_cell_length_c 15.2889(5)
_cell_measurement_reflns_used 117
_cell_measurement_temperature 273(2)
_cell_measurement_theta_max 15
_cell_measurement_theta_min 7.5
_cell_volume 1034.69(6)
_computing_cell_refinement 'SAINT (Bruker, 2002)'
_computing_data_collection 'SMART (Bruker, 2002)'
_computing_data_reduction SAINT
_computing_molecular_graphics 'SHELXTL (Sheldrick, 1997b)'
_computing_publication_material SHELXTL
_computing_structure_refinement 'SHELXL97 (Sheldrick, 1997a)'
_computing_structure_solution 'SHELXS97 (Sheldrick, 1997a)'
_diffrn_ambient_temperature 273(2)
_diffrn_measured_fraction_theta_full 0.985
_diffrn_measured_fraction_theta_max 0.985
_diffrn_measurement_device_type 'Bruker SMART APEX-II CCD'
_diffrn_measurement_method '\f and \w'
_diffrn_radiation_monochromator graphite
_diffrn_radiation_source 'fine-focus sealed tube'
_diffrn_radiation_type MoK\a
_diffrn_radiation_wavelength 0.71073
_diffrn_reflns_av_R_equivalents 0.0522
_diffrn_reflns_av_sigmaI/netI 0.0392
_diffrn_reflns_limit_h_max 8
_diffrn_reflns_limit_h_min -8
_diffrn_reflns_limit_k_max 11
_diffrn_reflns_limit_k_min -11
_diffrn_reflns_limit_l_max 18
_diffrn_reflns_limit_l_min -17
_diffrn_reflns_number 8817
_diffrn_reflns_theta_full 25.04
_diffrn_reflns_theta_max 25.04
_diffrn_reflns_theta_min 2.22
_diffrn_standards_number 0
_exptl_absorpt_coefficient_mu 0.596
_exptl_absorpt_correction_T_max 0.9160
_exptl_absorpt_correction_T_min 0.8277
_exptl_absorpt_correction_type multi-scan
_exptl_absorpt_process_details '(SADABS; Sheldrick, 1996)'
_exptl_crystal_colour green
_exptl_crystal_density_diffrn 1.423
_exptl_crystal_density_method 'not measured'
_exptl_crystal_description block
_exptl_crystal_F_000 463
_exptl_crystal_size_max 0.33
_exptl_crystal_size_mid 0.21
_exptl_crystal_size_min 0.15
_refine_diff_density_max 0.412
_refine_diff_density_min -0.539
_refine_ls_extinction_coef 0.0029(5)
_refine_ls_extinction_method SHELXL97
_refine_ls_goodness_of_fit_ref 1.071
_refine_ls_hydrogen_treatment constr
_refine_ls_matrix_type full
_refine_ls_number_parameters 282
_refine_ls_number_reflns 3600
_refine_ls_number_restraints 0
_refine_ls_restrained_S_all 1.071
_refine_ls_R_factor_all 0.0534
_refine_ls_R_factor_gt 0.0380
_refine_ls_shift/su_max 0.000
_refine_ls_shift/su_mean 0.000
_refine_ls_structure_factor_coef Fsqd
_refine_ls_weighting_details 'calc w=1/[\s^2^(Fo^2^)+(0.0754P)^2^] where P=(Fo^2^+2Fc^2^)/3'
_refine_ls_weighting_scheme calc
_refine_ls_wR_factor_gt 0.1055
_refine_ls_wR_factor_ref 0.1182
_reflns_number_gt 2933
_reflns_number_total 3600
_reflns_threshold_expression I>2\s(I)
_cod_data_source_file sj2183.cif
_cod_data_source_block I
_cod_original_cell_volume 1034.69(5)
_cod_database_code 2211943
_cod_database_fobs_code 2211943

loop_
_symmetry_equiv_pos_as_xyz
'x, y, z'
'-x, -y, -z'

loop_
_atom_site_type_symbol
_atom_site_label
_atom_site_fract_x
_atom_site_fract_y
_atom_site_fract_z
_atom_site_U_iso_or_equiv
_atom_site_adp_type
_atom_site_calc_flag
_atom_site_refinement_flags
_atom_site_occupancy
Cu Cu1 0.0000 0.5000 1.0000 0.03557(17) Uani d S 1
O O1 -0.0023(2) 0.34415(19) 0.88873(12) 0.0453(4) Uani d . 1
O O2 -0.2689(2) 0.4349(2) 0.88448(13) 0.0521(5) Uani d . 1
O O3 0.1327(3) -0.0765(2) 0.63678(14) 0.0634(6) Uani d . 1
O O4 -0.0903(3) -0.1523(2) 0.53031(13) 0.0566(5) Uani d . 1
H H4 -0.0241 -0.2183 0.5141 0.085 Uiso calc R 1
N N1 0.1078(2) 0.6486(2) 0.93513(13) 0.0377(5) Uani d . 1
N N2 0.3729(3) 0.7445(2) 0.87789(16) 0.0489(5) Uani d . 1
N N3 0.3581(3) 0.5141(3) 0.90618(17) 0.0561(6) Uani d . 1
H H3A 0.4656 0.5051 0.8880 0.067 Uiso calc R 1
H H3B 0.3021 0.4433 0.9241 0.067 Uiso calc R 1
N N4 0.6834(3) 0.5235(2) 0.58598(14) 0.0414(5) Uani d . 1
N N5 0.9256(3) 0.3668(2) 0.55658(14) 0.0397(5) Uani d . 1
N N6 0.6632(3) 0.3314(2) 0.46544(16) 0.0533(6) Uani d . 1
H H6A 0.5569 0.3552 0.4512 0.064 Uiso calc R 1
H H6B 0.7077 0.2574 0.4331 0.064 Uiso calc R 1
C C1 -0.2099(3) 0.2405(2) 0.76473(16) 0.0357(5) Uani d . 1
C C2 -0.0925(3) 0.1393(2) 0.72593(16) 0.0370(5) Uani d . 1
H H2 0.0209 0.1360 0.7544 0.044 Uiso calc R 1
C C3 -0.1426(3) 0.0429(2) 0.64515(17) 0.0384(6) Uani d . 1
C C4 -0.3150(4) 0.0482(3) 0.60402(18) 0.0490(7) Uani d . 1
H H4A -0.3504 -0.0155 0.5499 0.059 Uiso calc R 1
C C5 -0.4313(4) 0.1457(3) 0.6425(2) 0.0548(8) Uani d . 1
H H5 -0.5461 0.1470 0.6150 0.066 Uiso calc R 1
C C6 -0.3798(3) 0.2431(3) 0.72222(18) 0.0458(6) Uani d . 1
H H6 -0.4594 0.3104 0.7474 0.055 Uiso calc R 1
C C7 -0.1592(3) 0.3474(3) 0.85152(17) 0.0396(6) Uani d . 1
C C8 -0.0186(3) -0.0671(3) 0.60379(18) 0.0453(6) Uani d . 1
C C9 0.0233(3) 0.7705(3) 0.92694(17) 0.0401(6) Uani d . 1
C C10 0.1100(4) 0.8785(3) 0.89419(19) 0.0487(7) Uani d . 1
H H10 0.0507 0.9602 0.8866 0.058 Uiso calc R 1
C C11 0.2895(4) 0.8645(3) 0.87219(19) 0.0520(7) Uani d . 1
C C12 0.2775(3) 0.6390(3) 0.90668(17) 0.0399(6) Uani d . 1
C C13 -0.1667(3) 0.7795(3) 0.9537(2) 0.0505(7) Uani d . 1
H H13A -0.2401 0.6957 0.9210 0.076 Uiso calc R 1
H H13B -0.2135 0.8667 0.9408 0.076 Uiso calc R 1
H H13C -0.1690 0.7821 1.0168 0.076 Uiso calc R 1
C C14 0.3957(5) 0.9840(4) 0.8413(3) 0.0776(10) Uani d . 1
H H14A 0.5199 0.9890 0.8638 0.116 Uiso calc R 1
H H14B 0.3455 1.0755 0.8631 0.116 Uiso calc R 1
H H14C 0.3897 0.9641 0.7770 0.116 Uiso calc R 1
C C15 1.0218(3) 0.4455(3) 0.62923(17) 0.0414(6) Uani d . 1
C C16 0.9539(4) 0.5638(3) 0.68137(18) 0.0465(6) Uani d . 1
H H16 1.0213 0.6187 0.7313 0.056 Uiso calc R 1
C C17 0.7805(3) 0.5999(3) 0.65754(17) 0.0420(6) Uani d . 1
C C18 0.7589(3) 0.4090(3) 0.53761(17) 0.0407(6) Uani d . 1
C C19 0.6937(4) 0.7242(3) 0.7134(2) 0.0552(7) Uani d . 1
H H19A 0.6301 0.7762 0.6750 0.083 Uiso calc R 1
H H19B 0.7856 0.7891 0.7505 0.083 Uiso calc R 1
H H19C 0.6098 0.6868 0.7505 0.083 Uiso calc R 1
C C20 1.2051(4) 0.3970(3) 0.6502(2) 0.0554(7) Uani d . 1
H H20A 1.1916 0.3045 0.6676 0.083 Uiso calc R 1
H H20B 1.2674 0.4680 0.6982 0.083 Uiso calc R 1
H H20C 1.2740 0.3874 0.5981 0.083 Uiso calc R 1

loop_
_atom_site_aniso_label
_atom_site_aniso_U_11
_atom_site_aniso_U_22
_atom_site_aniso_U_33
_atom_site_aniso_U_12
_atom_site_aniso_U_13
_atom_site_aniso_U_23
Cu1 0.0276(2) 0.0436(3) 0.0310(3) 0.00802(16) -0.00161(16) -0.00330(17)
O1 0.0386(10) 0.0540(10) 0.0372(10) 0.0070(8) -0.0026(8) -0.0042(8)
O2 0.0438(10) 0.0561(11) 0.0475(12) 0.0139(9) 0.0025(9) -0.0126(9)
O3 0.0496(12) 0.0706(12) 0.0605(14) 0.0286(10) -0.0130(10) -0.0117(10)
O4 0.0533(11) 0.0557(11) 0.0510(12) 0.0258(9) -0.0088(9) -0.0154(9)
N1 0.0288(10) 0.0470(11) 0.0343(12) 0.0089(8) -0.0003(8) 0.0003(9)
N2 0.0400(12) 0.0572(13) 0.0496(14) 0.0070(10) 0.0075(10) 0.0092(11)
N3 0.0376(12) 0.0638(14) 0.0740(18) 0.0202(10) 0.0187(11) 0.0226(13)
N4 0.0381(11) 0.0444(11) 0.0415(13) 0.0147(9) -0.0001(9) 0.0058(10)
N5 0.0378(11) 0.0411(10) 0.0392(12) 0.0148(9) -0.0007(9) 0.0037(9)
N6 0.0477(13) 0.0557(13) 0.0493(14) 0.0220(11) -0.0129(11) -0.0070(11)
C1 0.0367(13) 0.0370(11) 0.0316(13) 0.0034(10) 0.0005(10) 0.0034(10)
C2 0.0329(12) 0.0402(12) 0.0366(14) 0.0051(10) -0.0055(10) 0.0068(10)
C3 0.0389(13) 0.0387(12) 0.0366(14) 0.0110(10) -0.0020(11) 0.0039(10)
C4 0.0481(15) 0.0514(14) 0.0392(15) 0.0137(12) -0.0151(12) -0.0081(12)
C5 0.0414(15) 0.0615(16) 0.0526(18) 0.0193(13) -0.0160(13) -0.0084(13)
C6 0.0401(14) 0.0473(14) 0.0450(16) 0.0130(11) -0.0045(12) -0.0030(12)
C7 0.0337(13) 0.0469(13) 0.0367(14) 0.0014(11) 0.0001(11) 0.0058(11)
C8 0.0461(15) 0.0438(13) 0.0444(16) 0.0119(11) -0.0019(12) 0.0041(12)
C9 0.0338(12) 0.0472(13) 0.0338(14) 0.0085(10) -0.0039(10) -0.0047(11)
C10 0.0467(15) 0.0467(14) 0.0517(17) 0.0105(12) -0.0014(13) 0.0067(13)
C11 0.0512(17) 0.0540(15) 0.0486(17) 0.0042(13) 0.0042(13) 0.0054(13)
C12 0.0313(12) 0.0532(14) 0.0327(14) 0.0095(11) -0.0002(10) 0.0020(11)
C13 0.0337(13) 0.0536(15) 0.0625(19) 0.0129(11) 0.0012(12) 0.0055(13)
C14 0.071(2) 0.071(2) 0.098(3) 0.0078(17) 0.028(2) 0.027(2)
C15 0.0386(13) 0.0457(13) 0.0405(15) 0.0072(11) -0.0026(11) 0.0103(11)
C16 0.0438(14) 0.0502(14) 0.0419(16) 0.0088(11) -0.0049(12) 0.0013(12)
C17 0.0469(14) 0.0409(12) 0.0384(15) 0.0109(11) 0.0036(12) 0.0064(11)
C18 0.0385(13) 0.0422(13) 0.0418(15) 0.0121(10) -0.0031(11) 0.0082(11)
C19 0.0545(17) 0.0565(16) 0.0512(18) 0.0166(13) 0.0033(14) 0.0000(13)
C20 0.0457(15) 0.0610(17) 0.0578(19) 0.0170(13) -0.0076(14) 0.0069(14)

loop_
_atom_type_symbol
_atom_type_description
_atom_type_scat_dispersion_real
_atom_type_scat_dispersion_imag
_atom_type_scat_source
C C 0.0033 0.0016 'International Tables Vol C Tables 4.2.6.8 and 6.1.1.4'
H H 0.0000 0.0000 'International Tables Vol C Tables 4.2.6.8 and 6.1.1.4'
N N 0.0061 0.0033 'International Tables Vol C Tables 4.2.6.8 and 6.1.1.4'
O O 0.0106 0.0060 'International Tables Vol C Tables 4.2.6.8 and 6.1.1.4'
Cu Cu 0.3201 1.2651 'International Tables Vol C Tables 4.2.6.8 and 6.1.1.4'

loop_
_geom_angle_atom_site_label_1
_geom_angle_atom_site_label_2
_geom_angle_atom_site_label_3
_geom_angle_site_symmetry_1
_geom_angle_site_symmetry_3
_geom_angle
_geom_angle_publ_flag
O1 Cu1 O1 2_567 . 180.0 no
O1 Cu1 N1 2_567 2_567 90.44(8) no
O1 Cu1 N1 . 2_567 89.56(8) no
O1 Cu1 N1 2_567 . 89.56(8) no
O1 Cu1 N1 . . 90.44(8) no
N1 Cu1 N1 2_567 . 180.0000(10) no
C7 O1 Cu1 . . 103.04(15) no
C8 O4 H4 . . 109.5 no
C12 N1 C9 . . 116.9(2) no
C12 N1 Cu1 . . 120.69(16) no
C9 N1 Cu1 . . 122.02(17) no
C11 N2 C12 . . 117.1(2) no
C12 N3 H3A . . 120.0 no
C12 N3 H3B . . 120.0 no
H3A N3 H3B . . 120.0 no
C17 N4 C18 . . 117.0(2) no
C15 N5 C18 . . 117.3(2) no
C18 N6 H6A . . 120.0 no
C18 N6 H6B . . 120.0 no
H6A N6 H6B . . 120.0 no
C6 C1 C2 . . 119.0(2) no
C6 C1 C7 . . 118.8(2) no
C2 C1 C7 . . 122.2(2) no
C3 C2 C1 . . 120.8(2) no
C3 C2 H2 . . 119.6 no
C1 C2 H2 . . 119.6 no
C2 C3 C4 . . 118.7(2) no
C2 C3 C8 . . 121.1(2) no
C4 C3 C8 . . 120.2(2) no
C5 C4 C3 . . 120.6(2) no
C5 C4 H4A . . 119.7 no
C3 C4 H4A . . 119.7 no
C4 C5 C6 . . 120.5(2) no
C4 C5 H5 . . 119.7 no
C6 C5 H5 . . 119.7 no
C5 C6 C1 . . 120.3(2) no
C5 C6 H6 . . 119.9 no
C1 C6 H6 . . 119.9 no
O2 C7 O1 . . 122.2(2) no
O2 C7 C1 . . 120.2(2) no
O1 C7 C1 . . 117.7(2) no
O3 C8 O4 . . 124.3(2) no
O3 C8 C3 . . 122.8(2) no
O4 C8 C3 . . 112.9(2) no
C10 C9 N1 . . 120.7(2) no
C10 C9 C13 . . 121.7(2) no
N1 C9 C13 . . 117.6(2) no
C9 C10 C11 . . 118.7(2) no
C9 C10 H10 . . 120.6 no
C11 C10 H10 . . 120.6 no
N2 C11 C10 . . 121.3(2) no
N2 C11 C14 . . 117.6(3) no
C10 C11 C14 . . 121.2(3) no
N2 C12 N3 . . 116.7(2) no
N2 C12 N1 . . 125.0(2) no
N3 C12 N1 . . 118.3(2) no
C9 C13 H13A . . 109.5 no
C9 C13 H13B . . 109.5 no
H13A C13 H13B . . 109.5 no
C9 C13 H13C . . 109.5 no
H13A C13 H13C . . 109.5 no
H13B C13 H13C . . 109.5 no
C11 C14 H14A . . 109.5 no
C11 C14 H14B . . 109.5 no
H14A C14 H14B . . 109.5 no
C11 C14 H14C . . 109.5 no
H14A C14 H14C . . 109.5 no
H14B C14 H14C . . 109.5 no
N5 C15 C16 . . 121.1(2) no
N5 C15 C20 . . 116.9(2) no
C16 C15 C20 . . 122.1(2) no
C15 C16 C17 . . 118.2(2) no
C15 C16 H16 . . 120.9 no
C17 C16 H16 . . 120.9 no
N4 C17 C16 . . 121.6(2) no
N4 C17 C19 . . 117.1(2) no
C16 C17 C19 . . 121.3(2) no
N6 C18 N4 . . 117.7(2) no
N6 C18 N5 . . 117.4(2) no
N4 C18 N5 . . 124.8(2) no
C17 C19 H19A . . 109.5 no
C17 C19 H19B . . 109.5 no
H19A C19 H19B . . 109.5 no
C17 C19 H19C . . 109.5 no
H19A C19 H19C . . 109.5 no
H19B C19 H19C . . 109.5 no
C15 C20 H20A . . 109.5 no
C15 C20 H20B . . 109.5 no
H20A C20 H20B . . 109.5 no
C15 C20 H20C . . 109.5 no
H20A C20 H20C . . 109.5 no
H20B C20 H20C . . 109.5 no

loop_
_geom_bond_atom_site_label_1
_geom_bond_atom_site_label_2
_geom_bond_site_symmetry_2
_geom_bond_distance
_geom_bond_publ_flag
Cu1 O1 2_567 2.002(2) no
Cu1 O1 . 2.002(2) no
Cu1 N1 2_567 2.019(2) no
Cu1 N1 . 2.019(2) no
Cu1 O2 . 2.548(2) no
O1 C7 . 1.271(3) no
O2 C7 . 1.242(3) no
O3 C8 . 1.219(3) no
O4 C8 . 1.303(3) no
O4 H4 . 0.8200 no
N1 C12 . 1.353(3) no
N1 C9 . 1.362(3) no
N2 C11 . 1.333(3) no
N2 C12 . 1.340(3) no
N3 C12 . 1.346(3) no
N3 H3A . 0.8600 no
N3 H3B . 0.8600 no
N4 C17 . 1.327(3) no
N4 C18 . 1.343(3) no
N5 C15 . 1.342(3) no
N5 C18 . 1.354(3) no
N6 C18 . 1.332(3) no
N6 H6A . 0.8600 no
N6 H6B . 0.8600 no
C1 C6 . 1.389(3) no
C1 C2 . 1.391(3) no
C1 C7 . 1.504(3) no
C2 C3 . 1.391(3) no
C2 H2 . 0.9300 no
C3 C4 . 1.401(3) no
C3 C8 . 1.489(4) no
C4 C5 . 1.362(4) no
C4 H4A . 0.9300 no
C5 C6 . 1.384(4) no
C5 H5 . 0.9300 no
C6 H6 . 0.9300 no
C9 C10 . 1.360(4) no
C9 C13 . 1.487(4) no
C10 C11 . 1.395(4) no
C10 H10 . 0.9300 no
C11 C14 . 1.498(4) no
C13 H13A . 0.9600 no
C13 H13B . 0.9600 no
C13 H13C . 0.9600 no
C14 H14A . 0.9600 no
C14 H14B . 0.9600 no
C14 H14C . 0.9600 no
C15 C16 . 1.367(4) no
C15 C20 . 1.497(3) no
C16 C17 . 1.396(3) no
C16 H16 . 0.9300 no
C17 C19 . 1.498(4) no
C19 H19A . 0.9600 no
C19 H19B . 0.9600 no
C19 H19C . 0.9600 no
C20 H20A . 0.9600 no
C20 H20B . 0.9600 no
C20 H20C . 0.9600 no

loop_
_geom_hbond_atom_site_label_D
_geom_hbond_atom_site_label_H
_geom_hbond_atom_site_label_A
_geom_hbond_site_symmetry_A
_geom_hbond_distance_DH
_geom_hbond_distance_HA
_geom_hbond_distance_DA
_geom_hbond_angle_DHA
O4 H4 N5 2_656 0.82 1.80 2.585(3) 160.3
N3 H3A O2 1_655 0.86 2.11 2.921(3) 156.9
N3 H3B O1 . 0.86 2.37 2.992(3) 129.1
N6 H6A N4 2_666 0.86 2.28 3.116(3) 164.7
N6 H6B O3 2_656 0.86 2.25 3.099(3) 170.3
